data_1563882
loop_
_publ_author_name
'Shi, Xiangxiang'
'Fan, Yong'
'Xu, Jianing'
'Qi, Hui'
'Chai, Juan'
'Sun, Jing'
'Jin, Haoqing'
'Chen, Xiaodong'
'Zhang, Ping'
'Wang, Li'

_publ_section_title
;
 Layer-structured lanthanide coordination polymers constructed from
 3,5-bis(3,5-dicarboxylphenyl)-pyridine ligand as fluorescent probe for
 nitroaromatics and metal ions
;
_journal_name_full 'Inorganica Chimica Acta'
_journal_page_first 473
_journal_page_last 479
_journal_paper_doi 10.1016/j.ica.2018.08.050
_journal_volume 483
_journal_year 2018
_chemical_formula_sum 'C21 H0 Gd N0 O11'
_chemical_formula_weight 585.46
_space_group_IT_number 2
_space_group_name_Hall '-P 1'
_space_group_name_H-M_alt 'P -1'
_symmetry_cell_setting triclinic
_symmetry_space_group_name_H-M 'P -1'
_atom_sites_solution_hydrogens geom
_atom_sites_solution_primary direct
_atom_sites_solution_secondary difmap
_cell_angle_alpha 86.2650(10)
_cell_angle_beta 74.6230(10)
_cell_angle_gamma 68.2500(10)
_cell_formula_units_Z 2
_cell_length_a 9.9749(3)
_cell_length_b 10.9875(4)
_cell_length_c 11.8618(4)
_cell_measurement_reflns_used 10095
_cell_measurement_temperature 293(2)
_cell_measurement_theta_max 25.07
_cell_measurement_theta_min 2.28
_cell_volume 1163.47(7)
_computing_structure_refinement 'SHELXL-97 (Sheldrick, 1997)'
_computing_structure_solution 'SHELXS-97 (Sheldrick, 1990)'
_diffrn_ambient_temperature 293(2)
_diffrn_measured_fraction_theta_full 0.995
_diffrn_measured_fraction_theta_max 0.995
_diffrn_measurement_device_type Brucker
_diffrn_radiation_monochromator graphite
_diffrn_radiation_source 'fine-focus sealed tube'
_diffrn_radiation_type MoK\a
_diffrn_radiation_wavelength 0.71073
_diffrn_reflns_av_R_equivalents 0.0178
_diffrn_reflns_av_sigmaI/netI 0.0206
_diffrn_reflns_limit_h_max 11
_diffrn_reflns_limit_h_min -11
_diffrn_reflns_limit_k_max 12
_diffrn_reflns_limit_k_min -13
_diffrn_reflns_limit_l_max 14
_diffrn_reflns_limit_l_min -13
_diffrn_reflns_number 10095
_diffrn_reflns_theta_full 25.07
_diffrn_reflns_theta_max 25.07
_diffrn_reflns_theta_min 2.28
_exptl_absorpt_coefficient_mu 2.905
_exptl_absorpt_correction_T_max 25.07
_exptl_absorpt_correction_T_min 2.28
_exptl_absorpt_correction_type 10095
_exptl_crystal_colour colorless
_exptl_crystal_density_diffrn 1.671
_exptl_crystal_density_method 'not measured'
_exptl_crystal_description block
_exptl_crystal_F_000 556
_exptl_crystal_size_max 0.1
_exptl_crystal_size_mid 0.1
_exptl_crystal_size_min 0.1
_refine_diff_density_max 7.559
_refine_diff_density_min -0.516
_refine_diff_density_rms 0.276
_refine_ls_extinction_method none
_refine_ls_goodness_of_fit_ref 1.076
_refine_ls_hydrogen_treatment mixed
_refine_ls_matrix_type full
_refine_ls_number_parameters 298
_refine_ls_number_reflns 4100
_refine_ls_number_restraints 0
_refine_ls_restrained_S_all 1.076
_refine_ls_R_factor_all 0.0589
_refine_ls_R_factor_gt 0.0578
_refine_ls_shift/su_max 0.001
_refine_ls_shift/su_mean 0.000
_refine_ls_structure_factor_coef Fsqd
_refine_ls_weighting_details 'calc w=1/[\s^2^(Fo^2^)+(0.1061P)^2^+20.9468P] where P=(Fo^2^+2Fc^2^)/3'
_refine_ls_weighting_scheme calc
_refine_ls_wR_factor_gt 0.1727
_refine_ls_wR_factor_ref 0.1736
_reflns_number_gt 3965
_reflns_number_total 4100
_reflns_threshold_expression >2sigma(I)
_cod_data_source_file ICA-2017-483-473.cif
_cod_data_source_block Gd
_cod_original_sg_symbol_H-M P-1
_cod_database_code 1563882

loop_
_symmetry_equiv_pos_as_xyz
'x, y, z'
'-x, -y, -z'

loop_
_atom_site_label
_atom_site_type_symbol
_atom_site_fract_x
_atom_site_fract_y
_atom_site_fract_z
_atom_site_U_iso_or_equiv
_atom_site_adp_type
_atom_site_occupancy
_atom_site_symmetry_multiplicity
_atom_site_calc_flag
_atom_site_refinement_flags
_atom_site_disorder_assembly
_atom_site_disorder_group
O7 O 1.3489(7) -0.1053(7) 0.2484(7) 0.0321(17) Uani 1 1 d . . .
O8 O 1.3586(7) 0.0504(7) 0.3483(7) 0.0321(17) Uani 1 1 d . . .
C19 C 1.2855(10) -0.0040(9) 0.3150(8) 0.0219(19) Uani 1 1 d . . .
O9 O 0.6206(8) 0.8103(7) 1.0296(6) 0.0298(15) Uani 1 1 d . . .
O10 O 0.8209(8) 0.8077(8) 1.0727(6) 0.0338(17) Uani 1 1 d . . .
O3 O 1.3321(8) 0.3418(6) 0.7518(6) 0.0280(15) Uani 1 1 d . . .
C13 C 0.7618(11) 0.7727(9) 1.0077(8) 0.025(2) Uani 1 1 d . . .
C14 C 0.8595(11) 0.6772(9) 0.9066(8) 0.0241(19) Uani 1 1 d . . .
C15 C 0.7999(11) 0.6422(9) 0.8262(8) 0.025(2) Uani 1 1 d . . .
H15 H 0.6981 0.6818 0.8319 0.030 Uiso 1 1 calc R . .
C16 C 0.8900(11) 0.5491(9) 0.7378(8) 0.0230(19) Uani 1 1 d . . .
C23 C 1.2677(11) 0.4525(9) 0.8043(8) 0.0237(19) Uani 1 1 d . . .
C17 C 1.1033(11) 0.5207(9) 0.8120(8) 0.0220(19) Uani 1 1 d . . .
C1 C 1.0409(11) 0.4852(9) 0.7333(8) 0.0232(19) Uani 1 1 d . . .
H1 H 1.1005 0.4182 0.6774 0.028 Uiso 1 1 calc R . .
N2 N 0.6469(9) 0.5835(8) 0.5364(7) 0.0278(18) Uani 1 1 d . . .
C3 C 0.8076(10) 0.1737(9) 0.4180(8) 0.0209(18) Uani 1 1 d . . .
H3 H 0.7041 0.2145 0.4375 0.025 Uiso 1 1 calc R . .
C4 C 0.8761(10) 0.0503(8) 0.3600(8) 0.0193(18) Uani 1 1 d . . .
C5 C 0.8944(10) 0.2358(8) 0.4468(8) 0.0182(17) Uani 1 1 d . . .
C6 C 0.7824(10) -0.0157(9) 0.3302(8) 0.0202(18) Uani 1 1 d . . .
C7 C 0.8249(10) 0.3645(9) 0.5107(8) 0.0189(18) Uani 1 1 d . . .
C8 C 1.0482(10) 0.1757(9) 0.4134(8) 0.0198(18) Uani 1 1 d . . .
H8 H 1.1065 0.2173 0.4310 0.024 Uiso 1 1 calc R . .
C9 C 1.0308(10) -0.0094(9) 0.3305(8) 0.0202(18) Uani 1 1 d . . .
H9 H 1.0769 -0.0927 0.2945 0.024 Uiso 1 1 calc R . .
C11 C 1.0119(11) 0.6182(10) 0.8976(9) 0.026(2) Uani 1 1 d . . .
H11 H 1.0530 0.6441 0.9492 0.031 Uiso 1 1 calc R . .
C12 C 0.8876(10) 0.3920(9) 0.5938(8) 0.0230(19) Uani 1 1 d . . .
H12 H 0.9695 0.3274 0.6124 0.028 Uiso 1 1 calc R . .
C18 C 0.8279(10) 0.5153(9) 0.6486(8) 0.0214(18) Uani 1 1 d . . .
C20 C 0.7097(11) 0.6091(9) 0.6144(9) 0.027(2) Uani 1 1 d . . .
H20 H 0.6721 0.6937 0.6469 0.032 Uiso 1 1 calc R . .
C21 C 0.7019(11) 0.4637(9) 0.4877(8) 0.0245(19) Uani 1 1 d . . .
H21 H 0.6558 0.4456 0.4358 0.029 Uiso 1 1 calc R . .
C22 C 1.1170(10) 0.0553(9) 0.3547(8) 0.0197(18) Uani 1 1 d . . .
Gd1 Gd 0.60332(4) -0.11954(4) 0.24087(3) 0.0167(2) Uani 1 1 d . . .
O1 O 0.5463(8) -0.1735(7) 0.4416(6) 0.0318(16) Uani 1 1 d . . .
O4 O 1.3294(9) 0.5069(8) 0.8499(8) 0.045(2) Uani 1 1 d . . .
O5 O 0.8390(8) -0.1351(7) 0.2997(7) 0.0298(16) Uani 1 1 d . . .
O6 O 0.6479(7) 0.0522(7) 0.3329(7) 0.0294(15) Uani 1 1 d . . .
O11 O 0.5508(10) 0.0714(8) 0.1195(7) 0.0410(19) Uani 1 1 d . . .

loop_
_atom_site_aniso_label
_atom_site_aniso_U_11
_atom_site_aniso_U_22
_atom_site_aniso_U_33
_atom_site_aniso_U_23
_atom_site_aniso_U_13
_atom_site_aniso_U_12
O7 0.014(3) 0.030(4) 0.049(4) -0.021(3) -0.005(3) -0.004(3)
O8 0.014(3) 0.027(4) 0.055(5) -0.016(3) -0.008(3) -0.005(3)
C19 0.013(4) 0.022(5) 0.031(5) -0.005(4) -0.006(4) -0.006(4)
O9 0.025(4) 0.031(4) 0.027(4) -0.012(3) -0.005(3) -0.002(3)
O10 0.027(4) 0.042(4) 0.028(4) -0.020(3) -0.003(3) -0.007(3)
O3 0.026(4) 0.020(3) 0.034(4) -0.009(3) -0.008(3) -0.002(3)
C13 0.025(5) 0.023(5) 0.020(4) -0.006(4) -0.003(4) -0.002(4)
C14 0.029(5) 0.021(4) 0.021(5) -0.006(4) -0.007(4) -0.007(4)
C15 0.024(5) 0.023(5) 0.026(5) -0.007(4) -0.006(4) -0.005(4)
C16 0.024(5) 0.022(5) 0.024(5) -0.004(4) -0.008(4) -0.007(4)
C23 0.025(5) 0.018(4) 0.030(5) -0.003(4) -0.009(4) -0.007(4)
C17 0.027(5) 0.016(4) 0.024(5) -0.004(3) -0.006(4) -0.007(4)
C1 0.024(5) 0.019(4) 0.021(4) -0.007(3) -0.002(4) -0.003(4)
N2 0.024(4) 0.025(4) 0.031(4) -0.008(3) -0.013(3) 0.000(3)
C3 0.014(4) 0.022(4) 0.024(5) -0.008(4) -0.004(3) -0.003(4)
C4 0.018(4) 0.016(4) 0.027(5) -0.002(3) -0.011(4) -0.005(3)
C5 0.019(4) 0.014(4) 0.022(4) -0.004(3) -0.007(3) -0.005(3)
C6 0.018(4) 0.020(4) 0.023(4) -0.007(3) -0.004(3) -0.008(4)
C7 0.015(4) 0.020(4) 0.020(4) -0.010(3) -0.002(3) -0.005(3)
C8 0.017(4) 0.021(4) 0.024(4) -0.004(3) -0.007(3) -0.008(4)
C9 0.015(4) 0.019(4) 0.026(5) -0.006(3) -0.006(3) -0.005(3)
C11 0.026(5) 0.025(5) 0.026(5) -0.007(4) -0.008(4) -0.007(4)
C12 0.019(4) 0.021(5) 0.028(5) -0.005(4) -0.007(4) -0.004(4)
C18 0.019(4) 0.022(4) 0.023(4) -0.008(4) -0.004(4) -0.006(4)
C20 0.029(5) 0.020(5) 0.026(5) -0.008(4) -0.006(4) -0.001(4)
C21 0.025(5) 0.024(5) 0.024(5) -0.006(4) -0.010(4) -0.005(4)
C22 0.014(4) 0.016(4) 0.027(5) -0.005(3) -0.005(3) -0.002(3)
Gd1 0.0115(3) 0.0165(3) 0.0211(3) -0.00725(17) -0.00424(18) -0.00285(18)
O1 0.037(4) 0.021(3) 0.028(4) -0.004(3) 0.000(3) -0.005(3)
O4 0.034(4) 0.035(4) 0.072(6) -0.021(4) -0.024(4) -0.007(4)
O5 0.022(3) 0.026(4) 0.042(4) -0.015(3) -0.009(3) -0.006(3)
O6 0.018(3) 0.025(3) 0.049(4) -0.009(3) -0.013(3) -0.008(3)
O11 0.056(5) 0.030(4) 0.037(4) 0.005(3) -0.020(4) -0.011(4)

loop_
_atom_type_symbol
_atom_type_description
_atom_type_scat_dispersion_real
_atom_type_scat_dispersion_imag
_atom_type_scat_source
C C 0.0033 0.0016 'International Tables Vol C Tables 4.2.6.8 and 6.1.1.4'
H H 0.0000 0.0000 'International Tables Vol C Tables 4.2.6.8 and 6.1.1.4'
Gd Gd -0.1653 3.9035 'International Tables Vol C Tables 4.2.6.8 and 6.1.1.4'
N N 0.0061 0.0033 'International Tables Vol C Tables 4.2.6.8 and 6.1.1.4'
O O 0.0106 0.0060 'International Tables Vol C Tables 4.2.6.8 and 6.1.1.4'

loop_
_geom_angle_atom_site_label_1
_geom_angle_atom_site_label_2
_geom_angle_atom_site_label_3
_geom_angle
_geom_angle_site_symmetry_1
_geom_angle_site_symmetry_3
C19 O7 Gd1 94.3(5) . 1_655
C19 O8 Gd1 92.0(5) . 1_655
O8 C19 O7 121.6(8) . .
O8 C19 C22 118.5(8) . .
O7 C19 C22 120.0(8) . .
O8 C19 Gd1 62.1(5) . 1_655
O7 C19 Gd1 59.5(5) . 1_655
C22 C19 Gd1 179.2(7) . 1_655
C13 O9 Gd1 88.5(5) . 1_566
C13 O10 Gd1 97.4(6) . 1_566
C23 O3 Gd1 148.7(7) . 2_756
O10 C13 O9 120.6(8) . .
O10 C13 C14 119.3(9) . .
O9 C13 C14 120.0(9) . .
O10 C13 Gd1 57.3(5) . 1_566
O9 C13 Gd1 65.3(5) . 1_566
C14 C13 Gd1 161.8(7) . 1_566
C15 C14 C11 119.5(9) . .
C15 C14 C13 121.6(9) . .
C11 C14 C13 118.8(8) . .
C16 C15 C14 120.8(9) . .
C16 C15 H15 119.6 . .
C14 C15 H15 119.6 . .
C15 C16 C1 119.3(9) . .
C15 C16 C18 121.0(9) . .
C1 C16 C18 119.6(8) . .
O4 C23 O3 124.5(9) . .
O4 C23 C17 118.8(8) . .
O3 C23 C17 116.8(8) . .
C11 C17 C1 119.2(9) . .
C11 C17 C23 120.9(8) . .
C1 C17 C23 119.9(8) . .
C16 C1 C17 120.6(8) . .
C16 C1 H1 119.7 . .
C17 C1 H1 119.7 . .
C21 N2 C20 118.9(8) . .
C5 C3 C4 120.3(8) . .
C5 C3 H3 119.9 . .
C4 C3 H3 119.9 . .
C9 C4 C3 119.5(8) . .
C9 C4 C6 120.6(8) . .
C3 C4 C6 119.9(8) . .
C8 C5 C3 118.9(8) . .
C8 C5 C7 119.7(8) . .
C3 C5 C7 121.4(8) . .
O5 C6 O6 121.5(8) . .
O5 C6 C4 120.0(8) . .
O6 C6 C4 118.5(8) . .
O5 C6 Gd1 63.2(5) . .
O6 C6 Gd1 58.7(4) . .
C4 C6 Gd1 171.2(6) . .
C21 C7 C12 117.4(8) . .
C21 C7 C5 122.3(8) . .
C12 C7 C5 120.2(8) . .
C22 C8 C5 121.3(8) . .
C22 C8 H8 119.3 . .
C5 C8 H8 119.3 . .
C4 C9 C22 120.0(8) . .
C4 C9 H9 120.0 . .
C22 C9 H9 120.0 . .
C17 C11 C14 120.4(9) . .
C17 C11 H11 119.8 . .
C14 C11 H11 119.8 . .
C18 C12 C7 120.2(8) . .
C18 C12 H12 119.9 . .
C7 C12 H12 119.9 . .
C20 C18 C12 117.4(8) . .
C20 C18 C16 120.3(8) . .
C12 C18 C16 122.2(8) . .
N2 C20 C18 122.9(9) . .
N2 C20 H20 118.5 . .
C18 C20 H20 118.5 . .
N2 C21 C7 123.0(9) . .
N2 C21 H21 118.5 . .
C7 C21 H21 118.5 . .
C8 C22 C9 119.9(8) . .
C8 C22 C19 119.6(8) . .
C9 C22 C19 120.5(8) . .
O3 Gd1 O1 72.1(2) 2_756 .
O3 Gd1 O11 146.2(3) 2_756 .
O1 Gd1 O11 139.7(3) . .
O3 Gd1 O10 79.2(3) 2_756 1_544
O1 Gd1 O10 136.1(3) . 1_544
O11 Gd1 O10 78.8(3) . 1_544
O3 Gd1 O7 87.3(2) 2_756 1_455
O1 Gd1 O7 85.2(3) . 1_455
O11 Gd1 O7 85.4(3) . 1_455
O10 Gd1 O7 126.4(2) 1_544 1_455
O3 Gd1 O6 137.3(2) 2_756 .
O1 Gd1 O6 79.3(3) . .
O11 Gd1 O6 72.8(3) . .
O10 Gd1 O6 101.9(2) 1_544 .
O7 Gd1 O6 121.6(2) 1_455 .
O3 Gd1 O8 126.1(2) 2_756 1_455
O1 Gd1 O8 70.9(3) . 1_455
O11 Gd1 O8 72.4(3) . 1_455
O10 Gd1 O8 151.3(3) 1_544 1_455
O7 Gd1 O8 52.1(2) 1_455 1_455
O6 Gd1 O8 69.7(2) . 1_455
O3 Gd1 O5 91.1(2) 2_756 .
O1 Gd1 O5 78.0(3) . .
O11 Gd1 O5 105.0(3) . .
O10 Gd1 O5 69.9(2) 1_544 .
O7 Gd1 O5 162.8(3) 1_455 .
O6 Gd1 O5 51.6(2) . .
O8 Gd1 O5 117.3(2) 1_455 .
O3 Gd1 O9 76.4(2) 2_756 1_544
O1 Gd1 O9 143.6(2) . 1_544
O11 Gd1 O9 69.8(3) . 1_544
O10 Gd1 O9 51.0(2) 1_544 1_544
O7 Gd1 O9 75.5(2) 1_455 1_544
O6 Gd1 O9 137.1(2) . 1_544
O8 Gd1 O9 116.4(2) 1_455 1_544
O5 Gd1 O9 120.7(2) . 1_544
O3 Gd1 C19 107.4(3) 2_756 1_455
O1 Gd1 C19 76.4(3) . 1_455
O11 Gd1 C19 78.1(3) . 1_455
O10 Gd1 C19 145.3(3) 1_544 1_455
O7 Gd1 C19 26.2(2) 1_455 1_455
O6 Gd1 C19 95.5(2) . 1_455
O8 Gd1 C19 25.9(2) 1_455 1_455
O5 Gd1 C19 141.6(2) . 1_455
O9 Gd1 C19 96.5(2) 1_544 1_455
O3 Gd1 C13 72.7(3) 2_756 1_544
O1 Gd1 C13 143.9(3) . 1_544
O11 Gd1 C13 76.4(3) . 1_544
O10 Gd1 C13 25.3(3) 1_544 1_544
O7 Gd1 C13 101.2(3) 1_455 1_544
O6 Gd1 C13 123.6(3) . 1_544
O8 Gd1 C13 139.9(3) 1_455 1_544
O5 Gd1 C13 94.6(3) . 1_544
O9 Gd1 C13 26.2(3) 1_544 1_544
C19 Gd1 C13 122.6(3) 1_455 1_544
O3 Gd1 C6 115.5(3) 2_756 .
O1 Gd1 C6 79.1(3) . .
O11 Gd1 C6 87.5(3) . .
O10 Gd1 C6 84.3(2) 1_544 .
O7 Gd1 C6 146.1(2) 1_455 .
O6 Gd1 C6 25.9(2) . .
O8 Gd1 C6 94.2(2) 1_455 .
O5 Gd1 C6 25.8(2) . .
O9 Gd1 C6 132.1(2) 1_544 .
C19 Gd1 C6 120.0(3) 1_455 .
C13 Gd1 C6 109.2(3) 1_544 .
C6 O5 Gd1 91.0(5) . .
C6 O6 Gd1 95.4(5) . .

loop_
_geom_bond_atom_site_label_1
_geom_bond_atom_site_label_2
_geom_bond_distance
_geom_bond_site_symmetry_2
O7 C19 1.261(12) .
O7 Gd1 2.461(7) 1_655
O8 C19 1.245(12) .
O8 Gd1 2.520(7) 1_655
C19 C22 1.510(12) .
C19 Gd1 2.849(9) 1_655
O9 C13 1.269(12) .
O9 Gd1 2.614(7) 1_566
O10 C13 1.240(12) .
O10 Gd1 2.440(7) 1_566
O3 C23 1.260(12) .
O3 Gd1 2.285(7) 2_756
C13 C14 1.508(12) .
C13 Gd1 2.876(9) 1_566
C14 C15 1.389(14) .
C14 C11 1.392(14) .
C15 C16 1.383(13) .
C15 H15 0.9300 .
C16 C1 1.393(14) .
C16 C18 1.487(13) .
C23 O4 1.233(12) .
C23 C17 1.509(13) .
C17 C11 1.392(13) .
C17 C1 1.396(13) .
C1 H1 0.9300 .
N2 C21 1.328(13) .
N2 C20 1.341(13) .
C3 C5 1.398(13) .
C3 C4 1.402(12) .
C3 H3 0.9300 .
C4 C9 1.389(13) .
C4 C6 1.496(12) .
C5 C8 1.381(13) .
C5 C7 1.479(12) .
C6 O5 1.255(11) .
C6 O6 1.263(11) .
C6 Gd1 2.878(9) .
C7 C21 1.384(13) .
C7 C12 1.400(13) .
C8 C22 1.379(13) .
C8 H8 0.9300 .
C9 C22 1.392(13) .
C9 H9 0.9300 .
C11 H11 0.9300 .
C12 C18 1.387(13) .
C12 H12 0.9300 .
C18 C20 1.384(14) .
C20 H20 0.9300 .
C21 H21 0.9300 .
Gd1 O3 2.285(7) 2_756
Gd1 O1 2.386(7) .
Gd1 O11 2.437(8) .
Gd1 O10 2.440(7) 1_544
Gd1 O7 2.461(7) 1_455
Gd1 O6 2.469(6) .
Gd1 O8 2.520(7) 1_455
Gd1 O5 2.569(7) .
Gd1 O9 2.614(7) 1_544
Gd1 C19 2.850(9) 1_455
Gd1 C13 2.876(9) 1_544

loop_
_geom_torsion_atom_site_label_1
_geom_torsion_atom_site_label_2
_geom_torsion_atom_site_label_3
_geom_torsion_atom_site_label_4
_geom_torsion
_geom_torsion_site_symmetry_1
_geom_torsion_site_symmetry_2
_geom_torsion_site_symmetry_3
_geom_torsion_site_symmetry_4
Gd1 O8 C19 O7 -1.6(10) 1_655 . . .
Gd1 O8 C19 C22 179.4(8) 1_655 . . .
Gd1 O7 C19 O8 1.6(11) 1_655 . . .
Gd1 O7 C19 C22 -179.4(8) 1_655 . . .
Gd1 O10 C13 O9 16.7(10) 1_566 . . .
Gd1 O10 C13 C14 -159.2(8) 1_566 . . .
Gd1 O9 C13 O10 -15.4(10) 1_566 . . .
Gd1 O9 C13 C14 160.4(8) 1_566 . . .
O10 C13 C14 C15 -175.2(10) . . . .
O9 C13 C14 C15 8.9(15) . . . .
Gd1 C13 C14 C15 111(2) 1_566 . . .
O10 C13 C14 C11 8.1(14) . . . .
O9 C13 C14 C11 -167.8(9) . . . .
Gd1 C13 C14 C11 -66(3) 1_566 . . .
C11 C14 C15 C16 0.3(15) . . . .
C13 C14 C15 C16 -176.4(9) . . . .
C14 C15 C16 C1 3.3(15) . . . .
C14 C15 C16 C18 -177.4(9) . . . .
Gd1 O3 C23 O4 92.1(15) 2_756 . . .
Gd1 O3 C23 C17 -87.2(14) 2_756 . . .
O4 C23 C17 C11 -20.8(14) . . . .
O3 C23 C17 C11 158.5(9) . . . .
O4 C23 C17 C1 159.8(10) . . . .
O3 C23 C17 C1 -20.8(13) . . . .
C15 C16 C1 C17 -4.5(15) . . . .
C18 C16 C1 C17 176.3(9) . . . .
C11 C17 C1 C16 2.0(14) . . . .
C23 C17 C1 C16 -178.7(9) . . . .
C5 C3 C4 C9 -0.5(14) . . . .
C5 C3 C4 C6 179.6(8) . . . .
C4 C3 C5 C8 2.3(14) . . . .
C4 C3 C5 C7 -178.4(8) . . . .
C9 C4 C6 O5 14.1(14) . . . .
C3 C4 C6 O5 -166.0(9) . . . .
C9 C4 C6 O6 -163.6(9) . . . .
C3 C4 C6 O6 16.3(13) . . . .
C9 C4 C6 Gd1 -95(4) . . . .
C3 C4 C6 Gd1 85(4) . . . .
C8 C5 C7 C21 139.5(10) . . . .
C3 C5 C7 C21 -39.8(14) . . . .
C8 C5 C7 C12 -37.3(13) . . . .
C3 C5 C7 C12 143.4(9) . . . .
C3 C5 C8 C22 -1.2(14) . . . .
C7 C5 C8 C22 179.4(8) . . . .
C3 C4 C9 C22 -2.4(14) . . . .
C6 C4 C9 C22 177.5(9) . . . .
C1 C17 C11 C14 1.6(14) . . . .
C23 C17 C11 C14 -177.7(9) . . . .
C15 C14 C11 C17 -2.8(15) . . . .
C13 C14 C11 C17 174.0(9) . . . .
C21 C7 C12 C18 -0.9(14) . . . .
C5 C7 C12 C18 176.1(9) . . . .
C7 C12 C18 C20 -2.4(14) . . . .
C7 C12 C18 C16 179.7(9) . . . .
C15 C16 C18 C20 31.4(14) . . . .
C1 C16 C18 C20 -149.3(10) . . . .
C15 C16 C18 C12 -150.8(10) . . . .
C1 C16 C18 C12 28.5(14) . . . .
C21 N2 C20 C18 -1.4(16) . . . .
C12 C18 C20 N2 3.7(15) . . . .
C16 C18 C20 N2 -178.4(9) . . . .
C20 N2 C21 C7 -2.2(15) . . . .
C12 C7 C21 N2 3.3(15) . . . .
C5 C7 C21 N2 -173.6(9) . . . .
C5 C8 C22 C9 -1.6(14) . . . .
C5 C8 C22 C19 177.3(8) . . . .
C4 C9 C22 C8 3.4(14) . . . .
C4 C9 C22 C19 -175.4(8) . . . .
O8 C19 C22 C8 8.2(14) . . . .
O7 C19 C22 C8 -170.9(9) . . . .
Gd1 C19 C22 C8 145(48) 1_655 . . .
O8 C19 C22 C9 -173.0(9) . . . .
O7 C19 C22 C9 8.0(14) . . . .
Gd1 C19 C22 C9 -36(49) 1_655 . . .
O5 C6 Gd1 O3 21.0(6) . . . 2_756
O6 C6 Gd1 O3 -151.9(6) . . . 2_756
C4 C6 Gd1 O3 134(4) . . . 2_756
O5 C6 Gd1 O1 85.1(6) . . . .
O6 C6 Gd1 O1 -87.9(6) . . . .
C4 C6 Gd1 O1 -162(4) . . . .
O5 C6 Gd1 O11 -133.1(6) . . . .
O6 C6 Gd1 O11 53.9(6) . . . .
C4 C6 Gd1 O11 -20(4) . . . .
O5 C6 Gd1 O10 -54.1(6) . . . 1_544
O6 C6 Gd1 O10 132.9(6) . . . 1_544
C4 C6 Gd1 O10 59(4) . . . 1_544
O5 C6 Gd1 O7 148.9(6) . . . 1_455
O6 C6 Gd1 O7 -24.0(8) . . . 1_455
C4 C6 Gd1 O7 -98(4) . . . 1_455
O5 C6 Gd1 O6 172.9(10) . . . .
C4 C6 Gd1 O6 -74(4) . . . .
O5 C6 Gd1 O8 154.7(6) . . . 1_455
O6 C6 Gd1 O8 -18.3(6) . . . 1_455
C4 C6 Gd1 O8 -92(4) . . . 1_455
O6 C6 Gd1 O5 -172.9(10) . . . .
C4 C6 Gd1 O5 113(4) . . . .
O5 C6 Gd1 O9 -73.5(6) . . . 1_544
O6 C6 Gd1 O9 113.6(6) . . . 1_544
C4 C6 Gd1 O9 40(4) . . . 1_544
O5 C6 Gd1 C19 152.2(5) . . . 1_455
O6 C6 Gd1 C19 -20.8(7) . . . 1_455
C4 C6 Gd1 C19 -95(4) . . . 1_455
O5 C6 Gd1 C13 -58.4(6) . . . 1_544
O6 C6 Gd1 C13 128.6(6) . . . 1_544
C4 C6 Gd1 C13 55(4) . . . 1_544
O6 C6 O5 Gd1 7.1(10) . . . .
C4 C6 O5 Gd1 -170.6(8) . . . .
O3 Gd1 O5 C6 -161.1(6) 2_756 . . .
O1 Gd1 O5 C6 -89.6(6) . . . .
O11 Gd1 O5 C6 49.0(6) . . . .
O10 Gd1 O5 C6 120.8(6) 1_544 . . .
O7 Gd1 O5 C6 -76.8(10) 1_455 . . .
O6 Gd1 O5 C6 -3.9(5) . . . .
O8 Gd1 O5 C6 -28.7(6) 1_455 . . .
O9 Gd1 O5 C6 124.1(5) 1_544 . . .
C19 Gd1 O5 C6 -40.6(8) 1_455 . . .
C13 Gd1 O5 C6 126.2(6) 1_544 . . .
O5 C6 O6 Gd1 -7.4(10) . . . .
C4 C6 O6 Gd1 170.3(7) . . . .
O3 Gd1 O6 C6 38.8(7) 2_756 . . .
O1 Gd1 O6 C6 87.1(6) . . . .
O11 Gd1 O6 C6 -122.3(6) . . . .
O10 Gd1 O6 C6 -48.1(6) 1_544 . . .
O7 Gd1 O6 C6 164.5(6) 1_455 . . .
O8 Gd1 O6 C6 160.5(6) 1_455 . . .
O5 Gd1 O6 C6 3.9(5) . . . .
O9 Gd1 O6 C6 -92.2(6) 1_544 . . .
C19 Gd1 O6 C6 162.0(6) 1_455 . . .
C13 Gd1 O6 C6 -62.3(7) 1_544 . . .
